data_1549976
loop_
_publ_author_name
'Schulte, Kelsey A.'
'Vignesh, Kuduva R.'
'Dunbar, Kim R.'

_publ_section_title
;
 Effects of coordination sphere on unusually large zero field splitting
 and slow magnetic relaxation in trigonally symmetric molecules.
;
_journal_issue 48
_journal_name_full 'Chemical science'
_journal_page_first 9018
_journal_page_last 9026
_journal_paper_doi 10.1039/c8sc02820f
_journal_volume 9
_journal_year 2018
_chemical_formula_moiety 'C33 H47 Fe N4 O7 S3, C4 H12 N'
_chemical_formula_sum 'C37 H59 Fe N5 O7 S3'
_chemical_formula_weight 837.92
_chemical_properties_physical Air-sensitive
_space_group_crystal_system monoclinic
_space_group_IT_number 15
_space_group_name_Hall '-C 2yc'
_space_group_name_H-M_alt 'C 1 2/c 1'
_symmetry_space_group_name_Hall '-C 2yc'
_symmetry_space_group_name_H-M 'C 1 2/c 1'
_atom_sites_solution_hydrogens mixed
_audit_creation_date 2018-06-22
_audit_creation_method
;
Olex2 1.2
(compiled 2018.05.29 svn.r3508 for OlexSys, GUI svn.r5506)
;
_audit_update_record
;
2018-06-22 deposited with the CCDC.
2018-09-17 downloaded from the CCDC.
;
_cell_angle_alpha 90
_cell_angle_beta 90.4400(10)
_cell_angle_gamma 90
_cell_formula_units_Z 8
_cell_length_a 26.6560(8)
_cell_length_b 9.6645(3)
_cell_length_c 31.5226(9)
_cell_measurement_reflns_used 53741
_cell_measurement_temperature 100(2)
_cell_measurement_theta_max 28.30
_cell_measurement_theta_min 2.24
_cell_volume 8120.5(4)
_computing_cell_refinement 'SAINT+ Ver. 8.34A (Bruker-AXS, 2014)'
_computing_data_collection 'APEX3(Bruker-AXS, 2015)'
_computing_data_reduction 'SAINT+ Ver. 8.34A (Bruker-AXS, 2014)'
_computing_molecular_graphics 'Olex2 (Dolomanov et al., 2009)'
_computing_publication_material 'Olex2 (Dolomanov et al., 2009)'
_computing_structure_refinement 'XL (Sheldrick, 2008)'
_computing_structure_solution 'SHELXTL (Sheldrick, 2008-2013)'
_diffrn_ambient_temperature 100.0
_diffrn_detector_area_resol_mean 7.9
_diffrn_detector_type 'CMOS area detector'
_diffrn_measured_fraction_theta_full 0.999
_diffrn_measured_fraction_theta_max 0.984
_diffrn_measurement_device 'three-circle diffractometer'
_diffrn_measurement_device_type Quest
_diffrn_measurement_method '0.5\ \w and 0.5\ \f scans'
_diffrn_radiation_collimation 'focusing mirrors'
_diffrn_radiation_monochromator 'mirror optics'
_diffrn_radiation_probe x-ray
_diffrn_radiation_type MoK\a
_diffrn_radiation_wavelength 0.71073
_diffrn_reflns_av_R_equivalents 0.0581
_diffrn_reflns_av_unetI/netI 0.0339
_diffrn_reflns_Laue_measured_fraction_full 0.999
_diffrn_reflns_Laue_measured_fraction_max 0.984
_diffrn_reflns_limit_h_max 35
_diffrn_reflns_limit_h_min -35
_diffrn_reflns_limit_k_max 12
_diffrn_reflns_limit_k_min -12
_diffrn_reflns_limit_l_max 41
_diffrn_reflns_limit_l_min -41
_diffrn_reflns_number 132790
_diffrn_reflns_point_group_measured_fraction_full 0.999
_diffrn_reflns_point_group_measured_fraction_max 0.984
_diffrn_reflns_theta_full 26.000
_diffrn_reflns_theta_max 28.365
_diffrn_reflns_theta_min 2.585
_diffrn_source 'microfocus sealed X-ray tube'
_diffrn_source_type 'Incoatec I\ms'
_diffrn_standards_number 0
_exptl_absorpt_coefficient_mu 0.579
_exptl_absorpt_correction_T_max 0.9607
_exptl_absorpt_correction_T_min 0.7890
_exptl_absorpt_correction_type multi-scan
_exptl_absorpt_process_details
'SADABS-2014/5 (Bruker,2014/5) was used for absorption correction. wR2(int) was 0.1489 before and 0.0645 after correction. The Ratio of minimum to maximum transmission is 0.8213. The \l/2 correction factor is 0.00150.'
_exptl_crystal_colour colourless
_exptl_crystal_colour_primary colourless
_exptl_crystal_density_diffrn 1.371
_exptl_crystal_density_method 'not measured'
_exptl_crystal_description needle
_exptl_crystal_F_000 3568
_exptl_crystal_size_max 0.584
_exptl_crystal_size_mid 0.134
_exptl_crystal_size_min 0.129
_refine_diff_density_max 0.441
_refine_diff_density_min -0.536
_refine_diff_density_rms 0.070
_refine_ls_extinction_method none
_refine_ls_goodness_of_fit_ref 1.055
_refine_ls_hydrogen_treatment constr
_refine_ls_matrix_type full
_refine_ls_number_parameters 523
_refine_ls_number_reflns 9983
_refine_ls_number_restraints 0
_refine_ls_restrained_S_all 1.055
_refine_ls_R_factor_all 0.0549
_refine_ls_R_factor_gt 0.0384
_refine_ls_shift/su_max 0.002
_refine_ls_shift/su_mean 0.000
_refine_ls_structure_factor_coef Fsqd
_refine_ls_weighting_details 'w=1/[\s^2^(Fo^2^)+(0.0355P)^2^+15.5110P] where P=(Fo^2^+2Fc^2^)/3'
_refine_ls_weighting_scheme calc
_refine_ls_wR_factor_gt 0.0851
_refine_ls_wR_factor_ref 0.0906
_reflns_Friedel_coverage 0.000
_reflns_number_gt 8192
_reflns_number_total 9983
_reflns_threshold_expression 'I > 2\s(I)'
_cod_data_source_file c8sc02820f2.cif
_cod_data_source_block fe_mst_oh2
_cod_depositor_comments 'Adding full bibliography for 1549971--1549976.cif.'
_cod_database_code 1549976
_shelx_shelxl_version_number 2014/7
_shelx_space_group_comment
;
The symmetry employed for this shelxl refinement is uniquely defined
by the following loop, which should always be used as a source of
symmetry information in preference to the above space-group names.
They are only intended as comments.
;
_olex2_refinement_description
;
1. Fixed Uiso
 At 1.2 times of:
  All C(H) groups, All C(H,H) groups
 At 1.5 times of:
  All C(H,H,H) groups, All O(H,H) groups
2. Others
 Sof(C37A)=Sof(H37D)=Sof(H37E)=Sof(H37F)=Sof(C35A)=Sof(H35D)=Sof(H35E)=
 Sof(H35F)=Sof(C36A)=Sof(H36D)=Sof(H36E)=Sof(H36F)=1-FVAR(1)
 Sof(C37)=Sof(H37A)=Sof(H37B)=Sof(H37C)=Sof(C35)=Sof(H35A)=Sof(H35B)=Sof(H35C)=
 Sof(C36)=Sof(H36A)=Sof(H36B)=Sof(H36C)=FVAR(1)
3.a Rotating group:
 O7(H7A,H7B)
3.b Secondary CH2 refined with riding coordinates:
 C2(H2A,H2B), C12(H12A,H12B), C23(H23A,H23B), C1(H1A,H1B), C13(H13A,H13B),
 C24(H24A,H24B)
3.c Aromatic/amide H refined with riding coordinates:
 C6(H6), C9(H9), C20(H20), C31(H31), C17(H17), C28(H28)
3.d Idealised Me refined as rotating group:
 C5(H5A,H5B,H5C), C22(H22A,H22B,H22C), C16(H16A,H16B,H16C), C33(H33A,H33B,
 H33C), C11(H11A,H11B,H11C), C8(H8A,H8B,H8C), C30(H30A,H30B,H30C), C27(H27A,
 H27B,H27C), C19(H19A,H19B,H19C), C34(H34A,H34B,H34C), C37(H37A,H37B,H37C),
 C35(H35A,H35B,H35C), C36(H36A,H36B,H36C), C37A(H37D,H37E,H37F), C35A(H35D,H35E,
 H35F), C36A(H36D,H36E,H36F)
;
_olex2_submission_special_instructions 'No special instructions were received'

loop_
_space_group_symop_operation_xyz
'x, y, z'
'-x, y, -z+1/2'
'x+1/2, y+1/2, z'
'-x+1/2, y+1/2, -z+1/2'
'-x, -y, -z'
'x, -y, z-1/2'
'-x+1/2, -y+1/2, -z'
'x+1/2, -y+1/2, z-1/2'

loop_
_atom_site_label
_atom_site_type_symbol
_atom_site_fract_x
_atom_site_fract_y
_atom_site_fract_z
_atom_site_U_iso_or_equiv
_atom_site_adp_type
_atom_site_occupancy
_atom_site_site_symmetry_order
_atom_site_calc_flag
_atom_site_refinement_flags_posn
_atom_site_refinement_flags_occupancy
_atom_site_disorder_assembly
_atom_site_disorder_group
Fe1 Fe 0.41634(2) 0.30906(3) 0.36287(2) 0.01211(7) Uani 1 1 d . . . .
N5 N 0.50869(7) 0.7522(2) 0.44812(5) 0.0333(4) Uani 1 1 d . . . .
S1 S 0.36921(2) 0.12935(5) 0.44209(2) 0.01571(10) Uani 1 1 d . . . .
S2 S 0.34386(2) 0.57018(5) 0.33229(2) 0.01545(10) Uani 1 1 d . . . .
S3 S 0.52937(2) 0.21831(5) 0.38512(2) 0.01773(10) Uani 1 1 d . . . .
O1 O 0.39857(5) 0.01699(14) 0.45976(4) 0.0212(3) Uani 1 1 d . . . .
O7 O 0.41671(5) 0.45678(13) 0.41393(4) 0.0194(3) Uani 1 1 d . . . .
H7A H 0.4030 0.4208 0.4373 0.029 Uiso 1 1 d GR . . .
H7B H 0.3992 0.5325 0.4069 0.029 Uiso 1 1 d GR . . .
O4 O 0.37164(5) 0.64621(13) 0.36483(4) 0.0214(3) Uani 1 1 d . . . .
O3 O 0.29199(5) 0.54520(15) 0.34222(4) 0.0255(3) Uani 1 1 d . . . .
O2 O 0.37685(5) 0.26122(14) 0.46375(4) 0.0227(3) Uani 1 1 d . . . .
O6 O 0.51460(5) 0.27959(17) 0.42475(4) 0.0282(3) Uani 1 1 d . . . .
O5 O 0.53724(5) 0.06973(15) 0.38522(5) 0.0334(4) Uani 1 1 d . . . .
N1 N 0.40409(5) 0.16148(15) 0.30859(4) 0.0133(3) Uani 1 1 d . . . .
N2 N 0.37795(5) 0.15211(15) 0.39327(5) 0.0145(3) Uani 1 1 d . . . .
N4 N 0.48994(5) 0.26174(17) 0.35025(5) 0.0170(3) Uani 1 1 d . . . .
N3 N 0.37440(6) 0.43446(15) 0.32144(5) 0.0157(3) Uani 1 1 d . . . .
C4 C 0.28988(7) -0.05431(19) 0.45604(5) 0.0157(4) Uani 1 1 d . . . .
C2 C 0.37214(6) 0.02397(18) 0.36824(5) 0.0141(3) Uani 1 1 d . . . .
H2A H 0.3428 -0.0291 0.3783 0.017 Uiso 1 1 calc R . . .
H2B H 0.4024 -0.0346 0.3715 0.017 Uiso 1 1 calc R . . .
C21 C 0.39225(7) 0.72334(18) 0.27125(6) 0.0162(4) Uani 1 1 d . . . .
C12 C 0.38755(7) 0.24508(19) 0.27194(5) 0.0178(4) Uani 1 1 d . . . .
H12A H 0.3710 0.1846 0.2507 0.021 Uiso 1 1 calc R . . .
H12B H 0.4170 0.2887 0.2585 0.021 Uiso 1 1 calc R . . .
C14 C 0.34538(7) 0.67355(17) 0.28486(5) 0.0140(3) Uani 1 1 d . . . .
C5 C 0.32435(7) -0.17886(19) 0.45833(6) 0.0189(4) Uani 1 1 d . . . .
H5A H 0.3447 -0.1832 0.4326 0.028 Uiso 1 1 calc GR . . .
H5B H 0.3042 -0.2633 0.4607 0.028 Uiso 1 1 calc GR . . .
H5C H 0.3464 -0.1705 0.4832 0.028 Uiso 1 1 calc GR . . .
C23 C 0.45271(7) 0.0926(2) 0.30117(6) 0.0181(4) Uani 1 1 d . . . .
H23A H 0.4539 0.0579 0.2716 0.022 Uiso 1 1 calc R . . .
H23B H 0.4563 0.0126 0.3206 0.022 Uiso 1 1 calc R . . .
C1 C 0.36476(6) 0.06362(18) 0.32203(5) 0.0139(3) Uani 1 1 d . . . .
H1A H 0.3660 -0.0205 0.3041 0.017 Uiso 1 1 calc R . . .
H1B H 0.3314 0.1068 0.3182 0.017 Uiso 1 1 calc R . . .
C32 C 0.63295(7) 0.22609(19) 0.38859(5) 0.0154(4) Uani 1 1 d . . . .
C3 C 0.30444(7) 0.08350(19) 0.44816(5) 0.0159(4) Uani 1 1 d . . . .
C7 C 0.20239(7) 0.0208(2) 0.45862(6) 0.0200(4) Uani 1 1 d . . . .
C13 C 0.35120(7) 0.35625(19) 0.28610(6) 0.0195(4) Uani 1 1 d . . . .
H13A H 0.3435 0.4194 0.2622 0.023 Uiso 1 1 calc R . . .
H13B H 0.3195 0.3134 0.2955 0.023 Uiso 1 1 calc R . . .
C6 C 0.23870(7) -0.0811(2) 0.46138(5) 0.0172(4) Uani 1 1 d . . . .
H6 H 0.2285 -0.1734 0.4671 0.021 Uiso 1 1 calc R . . .
C15 C 0.30154(7) 0.69838(18) 0.26062(6) 0.0168(4) Uani 1 1 d . . . .
C9 C 0.21784(7) 0.1541(2) 0.44912(6) 0.0223(4) Uani 1 1 d . . . .
H9 H 0.1932 0.2246 0.4465 0.027 Uiso 1 1 calc R . . .
C29 C 0.68519(7) 0.3902(2) 0.35041(6) 0.0201(4) Uani 1 1 d . . . .
C25 C 0.58949(6) 0.29073(18) 0.37184(5) 0.0146(3) Uani 1 1 d . . . .
C22 C 0.44107(7) 0.6974(2) 0.29454(7) 0.0244(4) Uani 1 1 d . . . .
H22A H 0.4408 0.7462 0.3218 0.037 Uiso 1 1 calc GR . . .
H22B H 0.4690 0.7312 0.2774 0.037 Uiso 1 1 calc GR . . .
H22C H 0.4451 0.5979 0.2995 0.037 Uiso 1 1 calc GR . . .
C20 C 0.39399(7) 0.80150(19) 0.23426(6) 0.0197(4) Uani 1 1 d . . . .
H20 H 0.4254 0.8362 0.2251 0.024 Uiso 1 1 calc R . . .
C18 C 0.35149(8) 0.83071(19) 0.21021(6) 0.0219(4) Uani 1 1 d . . . .
C31 C 0.67976(7) 0.2756(2) 0.37637(6) 0.0197(4) Uani 1 1 d . . . .
H31 H 0.7090 0.2291 0.3862 0.024 Uiso 1 1 calc R . . .
C17 C 0.30618(7) 0.77784(19) 0.22393(6) 0.0202(4) Uani 1 1 d . . . .
H17 H 0.2769 0.7966 0.2076 0.024 Uiso 1 1 calc R . . .
C26 C 0.59399(7) 0.41071(19) 0.34684(6) 0.0179(4) Uani 1 1 d . . . .
C28 C 0.64209(7) 0.4573(2) 0.33664(6) 0.0198(4) Uani 1 1 d . . . .
H28 H 0.6453 0.5379 0.3196 0.024 Uiso 1 1 calc R . . .
C10 C 0.26803(7) 0.1890(2) 0.44324(6) 0.0200(4) Uani 1 1 d . . . .
C16 C 0.24990(7) 0.6420(2) 0.26999(6) 0.0240(4) Uani 1 1 d . . . .
H16A H 0.2516 0.5410 0.2723 0.036 Uiso 1 1 calc GR . . .
H16B H 0.2268 0.6675 0.2470 0.036 Uiso 1 1 calc GR . . .
H16C H 0.2379 0.6810 0.2968 0.036 Uiso 1 1 calc GR . . .
C33 C 0.63249(7) 0.1113(2) 0.42118(6) 0.0207(4) Uani 1 1 d . . . .
H33A H 0.6073 0.1319 0.4428 0.031 Uiso 1 1 calc GR . . .
H33B H 0.6657 0.1042 0.4346 0.031 Uiso 1 1 calc GR . . .
H33C H 0.6242 0.0236 0.4072 0.031 Uiso 1 1 calc GR . . .
C24 C 0.49544(7) 0.1939(2) 0.30875(6) 0.0230(4) Uani 1 1 d . . . .
H24A H 0.5279 0.1441 0.3078 0.028 Uiso 1 1 calc R . . .
H24B H 0.4954 0.2647 0.2861 0.028 Uiso 1 1 calc R . . .
C11 C 0.27977(8) 0.3368(2) 0.43114(7) 0.0259(4) Uani 1 1 d . . . .
H11A H 0.2955 0.3841 0.4553 0.039 Uiso 1 1 calc GR . . .
H11B H 0.2487 0.3847 0.4233 0.039 Uiso 1 1 calc GR . . .
H11C H 0.3027 0.3374 0.4070 0.039 Uiso 1 1 calc GR . . .
C8 C 0.14764(7) -0.0126(2) 0.46450(7) 0.0269(4) Uani 1 1 d . . . .
H8A H 0.1309 -0.0169 0.4367 0.040 Uiso 1 1 calc GR . . .
H8B H 0.1320 0.0595 0.4818 0.040 Uiso 1 1 calc GR . . .
H8C H 0.1444 -0.1021 0.4788 0.040 Uiso 1 1 calc GR . . .
C30 C 0.73658(7) 0.4457(3) 0.33990(7) 0.0305(5) Uani 1 1 d . . . .
H30A H 0.7444 0.5243 0.3584 0.046 Uiso 1 1 calc GR . . .
H30B H 0.7370 0.4760 0.3102 0.046 Uiso 1 1 calc GR . . .
H30C H 0.7617 0.3728 0.3442 0.046 Uiso 1 1 calc GR . . .
C27 C 0.55075(7) 0.4990(2) 0.33099(7) 0.0292(5) Uani 1 1 d . . . .
H27A H 0.5369 0.4585 0.3049 0.044 Uiso 1 1 calc GR . . .
H27B H 0.5628 0.5928 0.3251 0.044 Uiso 1 1 calc GR . . .
H27C H 0.5246 0.5028 0.3527 0.044 Uiso 1 1 calc GR . . .
C19 C 0.35427(10) 0.9129(3) 0.16979(7) 0.0366(5) Uani 1 1 d . . . .
H19A H 0.3871 0.9583 0.1681 0.055 Uiso 1 1 calc GR . . .
H19B H 0.3278 0.9832 0.1695 0.055 Uiso 1 1 calc GR . . .
H19C H 0.3498 0.8509 0.1455 0.055 Uiso 1 1 calc GR . . .
C34 C 0.47982(10) 0.7745(3) 0.40894(8) 0.0447(7) Uani 1 1 d . . . .
H34A H 0.4819 0.6918 0.3910 0.067 Uiso 1 1 calc GR . . .
H34B H 0.4936 0.8540 0.3937 0.067 Uiso 1 1 calc GR . . .
H34C H 0.4447 0.7926 0.4159 0.067 Uiso 1 1 calc GR . . .
C37 C 0.50496(16) 0.6385(5) 0.47448(13) 0.0278(11) Uani 0.514(4) 1 d . P A 1
H37A H 0.4714 0.6358 0.4870 0.042 Uiso 0.514(4) 1 calc GR P A 1
H37B H 0.5303 0.6451 0.4971 0.042 Uiso 0.514(4) 1 calc GR P A 1
H37C H 0.5105 0.5539 0.4580 0.042 Uiso 0.514(4) 1 calc GR P A 1
C35 C 0.50628(17) 0.8930(4) 0.47635(14) 0.0311(11) Uani 0.514(4) 1 d . P A 1
H35A H 0.5135 0.9730 0.4583 0.047 Uiso 0.514(4) 1 calc GR P A 1
H35B H 0.5312 0.8880 0.4993 0.047 Uiso 0.514(4) 1 calc GR P A 1
H35C H 0.4727 0.9028 0.4884 0.047 Uiso 0.514(4) 1 calc GR P A 1
C36 C 0.56416(15) 0.7686(5) 0.43168(15) 0.0328(11) Uani 0.514(4) 1 d . P A 1
H36A H 0.5723 0.6910 0.4129 0.049 Uiso 0.514(4) 1 calc GR P A 1
H36B H 0.5874 0.7693 0.4559 0.049 Uiso 0.514(4) 1 calc GR P A 1
H36C H 0.5672 0.8557 0.4160 0.049 Uiso 0.514(4) 1 calc GR P A 1
C37A C 0.46169(19) 0.7379(5) 0.47723(15) 0.0355(12) Uani 0.486(4) 1 d . P A 2
H37D H 0.4425 0.8244 0.4766 0.053 Uiso 0.486(4) 1 calc GR P A 2
H37E H 0.4726 0.7184 0.5064 0.053 Uiso 0.486(4) 1 calc GR P A 2
H37F H 0.4405 0.6620 0.4669 0.053 Uiso 0.486(4) 1 calc GR P A 2
C35A C 0.5450(2) 0.8331(6) 0.46124(19) 0.0481(17) Uani 0.486(4) 1 d . P A 2
H35D H 0.5743 0.8208 0.4430 0.072 Uiso 0.486(4) 1 calc GR P A 2
H35E H 0.5540 0.8093 0.4906 0.072 Uiso 0.486(4) 1 calc GR P A 2
H35F H 0.5339 0.9297 0.4600 0.072 Uiso 0.486(4) 1 calc GR P A 2
C36A C 0.52542(19) 0.5917(5) 0.44611(19) 0.0416(14) Uani 0.486(4) 1 d . P A 2
H36D H 0.4963 0.5345 0.4386 0.062 Uiso 0.486(4) 1 calc GR P A 2
H36E H 0.5385 0.5630 0.4739 0.062 Uiso 0.486(4) 1 calc GR P A 2
H36F H 0.5515 0.5803 0.4247 0.062 Uiso 0.486(4) 1 calc GR P A 2

loop_
_atom_site_aniso_label
_atom_site_aniso_U_11
_atom_site_aniso_U_22
_atom_site_aniso_U_33
_atom_site_aniso_U_23
_atom_site_aniso_U_13
_atom_site_aniso_U_12
Fe1 0.01117(12) 0.01150(12) 0.01364(12) 0.00068(9) -0.00027(9) -0.00066(9)
N5 0.0304(10) 0.0495(12) 0.0200(9) 0.0104(8) -0.0045(7) 0.0142(9)
S1 0.0189(2) 0.0160(2) 0.0123(2) 0.00127(16) -0.00050(16) -0.00227(17)
S2 0.0191(2) 0.0134(2) 0.0138(2) 0.00242(16) 0.00078(16) 0.00290(17)
S3 0.0108(2) 0.0197(2) 0.0227(2) 0.00585(18) 0.00130(17) -0.00207(17)
O1 0.0206(7) 0.0220(7) 0.0210(7) 0.0060(5) -0.0051(5) -0.0023(5)
O7 0.0230(7) 0.0170(7) 0.0182(6) -0.0004(5) -0.0029(5) -0.0005(5)
O4 0.0335(8) 0.0155(6) 0.0152(6) -0.0030(5) -0.0019(5) 0.0048(6)
O3 0.0208(7) 0.0313(8) 0.0247(7) 0.0123(6) 0.0063(6) 0.0041(6)
O2 0.0332(8) 0.0198(7) 0.0150(6) -0.0027(5) 0.0004(5) -0.0058(6)
O6 0.0165(7) 0.0509(10) 0.0171(7) 0.0055(6) 0.0026(5) 0.0036(6)
O5 0.0200(7) 0.0192(7) 0.0610(11) 0.0131(7) -0.0054(7) -0.0053(6)
N1 0.0135(7) 0.0118(7) 0.0144(7) 0.0003(6) 0.0021(5) -0.0008(6)
N2 0.0167(7) 0.0136(7) 0.0133(7) -0.0002(6) 0.0019(6) -0.0023(6)
N4 0.0120(7) 0.0231(8) 0.0160(7) -0.0001(6) 0.0019(6) -0.0025(6)
N3 0.0206(8) 0.0107(7) 0.0158(7) -0.0007(6) -0.0048(6) 0.0015(6)
C4 0.0194(9) 0.0190(9) 0.0086(8) 0.0005(7) 0.0025(6) 0.0014(7)
C2 0.0143(8) 0.0121(8) 0.0160(8) -0.0002(7) 0.0025(6) -0.0018(7)
C21 0.0202(9) 0.0107(8) 0.0177(9) -0.0038(7) 0.0013(7) 0.0009(7)
C12 0.0255(10) 0.0158(9) 0.0121(8) 0.0004(7) -0.0012(7) -0.0027(7)
C14 0.0203(9) 0.0080(8) 0.0136(8) 0.0003(6) 0.0017(7) 0.0025(7)
C5 0.0200(9) 0.0177(9) 0.0191(9) 0.0039(7) 0.0030(7) -0.0002(7)
C23 0.0150(9) 0.0199(9) 0.0194(9) -0.0032(7) 0.0050(7) 0.0010(7)
C1 0.0123(8) 0.0124(8) 0.0169(8) -0.0025(7) 0.0014(6) -0.0017(7)
C32 0.0161(8) 0.0176(9) 0.0125(8) -0.0055(7) -0.0007(6) -0.0010(7)
C3 0.0188(9) 0.0176(9) 0.0113(8) 0.0005(7) 0.0030(7) 0.0002(7)
C7 0.0189(9) 0.0269(10) 0.0142(9) -0.0023(7) 0.0032(7) 0.0031(8)
C13 0.0270(10) 0.0128(9) 0.0185(9) -0.0008(7) -0.0095(7) 0.0013(7)
C6 0.0212(9) 0.0185(9) 0.0121(8) -0.0002(7) 0.0037(7) 0.0005(7)
C15 0.0203(9) 0.0113(8) 0.0187(9) 0.0008(7) 0.0011(7) 0.0037(7)
C9 0.0242(10) 0.0240(10) 0.0187(9) -0.0002(8) 0.0031(7) 0.0098(8)
C29 0.0152(9) 0.0275(10) 0.0177(9) -0.0062(8) 0.0018(7) -0.0067(8)
C25 0.0122(8) 0.0159(9) 0.0155(8) -0.0037(7) 0.0022(6) -0.0025(7)
C22 0.0184(9) 0.0253(11) 0.0297(11) 0.0016(8) 0.0005(8) -0.0026(8)
C20 0.0252(10) 0.0135(9) 0.0206(9) -0.0025(7) 0.0078(7) -0.0022(7)
C18 0.0354(11) 0.0131(9) 0.0171(9) 0.0016(7) 0.0049(8) 0.0024(8)
C31 0.0135(9) 0.0270(10) 0.0184(9) -0.0061(8) -0.0023(7) 0.0010(7)
C17 0.0249(10) 0.0155(9) 0.0203(9) 0.0019(7) -0.0019(7) 0.0062(7)
C26 0.0152(9) 0.0174(9) 0.0212(9) -0.0029(7) -0.0006(7) -0.0028(7)
C28 0.0208(9) 0.0197(10) 0.0188(9) -0.0003(7) 0.0014(7) -0.0072(8)
C10 0.0273(10) 0.0189(9) 0.0138(9) 0.0001(7) 0.0035(7) 0.0043(8)
C16 0.0183(9) 0.0274(11) 0.0263(10) 0.0062(8) -0.0027(8) 0.0018(8)
C33 0.0217(9) 0.0231(10) 0.0173(9) -0.0004(7) -0.0033(7) 0.0008(8)
C24 0.0170(9) 0.0303(11) 0.0217(10) -0.0035(8) 0.0060(7) -0.0044(8)
C11 0.0313(11) 0.0190(10) 0.0273(10) 0.0053(8) 0.0051(8) 0.0049(8)
C8 0.0198(10) 0.0319(12) 0.0289(11) -0.0038(9) 0.0037(8) 0.0056(8)
C30 0.0181(10) 0.0408(13) 0.0327(12) -0.0024(10) 0.0046(8) -0.0118(9)
C27 0.0207(10) 0.0193(10) 0.0474(13) 0.0102(9) -0.0019(9) -0.0028(8)
C19 0.0479(14) 0.0365(13) 0.0254(11) 0.0149(10) 0.0072(10) 0.0017(11)
C34 0.0527(15) 0.0322(13) 0.0486(15) 0.0053(11) -0.0344(12) -0.0073(11)
C37 0.030(2) 0.032(2) 0.022(2) 0.0081(17) -0.0025(17) -0.0097(18)
C35 0.035(2) 0.022(2) 0.035(2) -0.0077(17) -0.0176(19) 0.0053(18)
C36 0.019(2) 0.037(3) 0.042(3) 0.015(2) -0.0019(18) -0.0004(18)
C37A 0.045(3) 0.035(3) 0.026(2) -0.008(2) 0.007(2) 0.010(2)
C35A 0.048(3) 0.042(3) 0.054(4) -0.001(3) -0.022(3) -0.024(3)
C36A 0.033(3) 0.035(3) 0.057(4) 0.004(2) -0.008(2) 0.015(2)

loop_
_atom_type_symbol
_atom_type_description
_atom_type_scat_dispersion_real
_atom_type_scat_dispersion_imag
_atom_type_scat_source
C C 0.0033 0.0016 'International Tables Vol C Tables 4.2.6.8 and 6.1.1.4'
H H 0.0000 0.0000 'International Tables Vol C Tables 4.2.6.8 and 6.1.1.4'
Fe Fe 0.3463 0.8444 'International Tables Vol C Tables 4.2.6.8 and 6.1.1.4'
N N 0.0061 0.0033 'International Tables Vol C Tables 4.2.6.8 and 6.1.1.4'
O O 0.0106 0.0060 'International Tables Vol C Tables 4.2.6.8 and 6.1.1.4'
S S 0.1246 0.1234 'International Tables Vol C Tables 4.2.6.8 and 6.1.1.4'

loop_
_geom_angle_atom_site_label_1
_geom_angle_atom_site_label_2
_geom_angle_atom_site_label_3
_geom_angle
O7 Fe1 N1 171.74(5)
N2 Fe1 O7 98.01(5)
N2 Fe1 N1 79.52(5)
N2 Fe1 N3 116.66(6)
N4 Fe1 O7 107.06(6)
N4 Fe1 N1 81.08(6)
N4 Fe1 N2 113.74(6)
N4 Fe1 N3 120.84(6)
N3 Fe1 O7 94.69(5)
N3 Fe1 N1 79.58(5)
C34 N5 C35 108.4(2)
C34 N5 C36 101.3(2)
C34 N5 C37A 95.1(2)
C34 N5 C36A 104.6(3)
C37 N5 C34 125.7(3)
C37 N5 C35 109.4(3)
C37 N5 C36 110.4(3)
C36 N5 C35 97.9(3)
C37A N5 C36A 99.2(3)
C35A N5 C34 124.1(3)
C35A N5 C37A 117.4(4)
C35A N5 C36A 112.5(4)
O1 S1 O2 113.70(8)
O1 S1 N2 113.42(8)
O1 S1 C3 106.95(8)
O2 S1 N2 108.31(8)
O2 S1 C3 107.27(8)
N2 S1 C3 106.78(8)
O4 S2 N3 108.07(8)
O4 S2 C14 106.86(8)
O3 S2 O4 114.49(8)
O3 S2 N3 113.84(9)
O3 S2 C14 107.55(8)
N3 S2 C14 105.42(8)
O6 S3 O5 116.45(10)
O6 S3 N4 108.12(8)
O6 S3 C25 106.95(8)
O5 S3 N4 111.20(9)
O5 S3 C25 104.85(8)
N4 S3 C25 108.96(8)
Fe1 O7 H7A 111.0
Fe1 O7 H7B 110.9
H7A O7 H7B 107.9
C12 N1 Fe1 106.82(10)
C12 N1 C23 112.36(14)
C12 N1 C1 111.54(14)
C23 N1 Fe1 106.49(10)
C1 N1 Fe1 106.68(10)
C1 N1 C23 112.49(14)
S1 N2 Fe1 129.27(9)
C2 N2 Fe1 114.69(10)
C2 N2 S1 112.94(11)
S3 N4 Fe1 123.91(8)
C24 N4 Fe1 111.88(11)
C24 N4 S3 115.60(13)
S2 N3 Fe1 128.08(8)
C13 N3 Fe1 113.06(11)
C13 N3 S2 111.95(12)
C3 C4 C5 126.22(16)
C6 C4 C5 115.98(16)
C6 C4 C3 117.78(16)
N2 C2 H2A 110.0
N2 C2 H2B 110.0
N2 C2 C1 108.27(14)
H2A C2 H2B 108.4
C1 C2 H2A 110.0
C1 C2 H2B 110.0
C14 C21 C22 123.93(16)
C20 C21 C14 118.44(17)
C20 C21 C22 117.63(17)
N1 C12 H12A 109.6
N1 C12 H12B 109.6
N1 C12 C13 110.21(14)
H12A C12 H12B 108.1
C13 C12 H12A 109.6
C13 C12 H12B 109.6
C21 C14 S2 117.93(13)
C21 C14 C15 120.63(16)
C15 C14 S2 121.35(13)
C4 C5 H5A 109.5
C4 C5 H5B 109.5
C4 C5 H5C 109.5
H5A C5 H5B 109.5
H5A C5 H5C 109.5
H5B C5 H5C 109.5
N1 C23 H23A 109.7
N1 C23 H23B 109.7
N1 C23 C24 110.00(15)
H23A C23 H23B 108.2
C24 C23 H23A 109.7
C24 C23 H23B 109.7
N1 C1 C2 110.50(13)
N1 C1 H1A 109.6
N1 C1 H1B 109.6
C2 C1 H1A 109.6
C2 C1 H1B 109.6
H1A C1 H1B 108.1
C25 C32 C33 124.51(16)
C31 C32 C25 118.53(17)
C31 C32 C33 116.86(16)
C4 C3 S1 121.24(14)
C4 C3 C10 120.68(17)
C10 C3 S1 118.04(14)
C6 C7 C9 117.83(17)
C6 C7 C8 121.15(18)
C9 C7 C8 121.00(18)
N3 C13 C12 108.64(15)
N3 C13 H13A 110.0
N3 C13 H13B 110.0
C12 C13 H13A 110.0
C12 C13 H13B 110.0
H13A C13 H13B 108.3
C4 C6 H6 118.6
C7 C6 C4 122.85(18)
C7 C6 H6 118.6
C14 C15 C16 125.74(16)
C17 C15 C14 117.65(17)
C17 C15 C16 116.58(16)
C7 C9 H9 118.6
C7 C9 C10 122.74(18)
C10 C9 H9 118.6
C31 C29 C28 117.95(17)
C31 C29 C30 120.83(18)
C28 C29 C30 121.10(18)
C32 C25 S3 117.98(13)
C26 C25 S3 122.01(13)
C26 C25 C32 119.98(16)
C21 C22 H22A 109.5
C21 C22 H22B 109.5
C21 C22 H22C 109.5
H22A C22 H22B 109.5
H22A C22 H22C 109.5
H22B C22 H22C 109.5
C21 C20 H20 118.8
C18 C20 C21 122.45(18)
C18 C20 H20 118.8
C20 C18 C19 121.68(19)
C17 C18 C20 117.72(17)
C17 C18 C19 120.57(19)
C32 C31 H31 118.8
C29 C31 C32 122.39(17)
C29 C31 H31 118.8
C15 C17 H17 118.5
C18 C17 C15 123.08(18)
C18 C17 H17 118.5
C25 C26 C27 125.49(16)
C28 C26 C25 118.42(17)
C28 C26 C27 116.05(17)
C29 C28 C26 122.46(18)
C29 C28 H28 118.8
C26 C28 H28 118.8
C3 C10 C11 124.41(18)
C9 C10 C3 117.99(18)
C9 C10 C11 117.59(17)
C15 C16 H16A 109.5
C15 C16 H16B 109.5
C15 C16 H16C 109.5
H16A C16 H16B 109.5
H16A C16 H16C 109.5
H16B C16 H16C 109.5
C32 C33 H33A 109.5
C32 C33 H33B 109.5
C32 C33 H33C 109.5
H33A C33 H33B 109.5
H33A C33 H33C 109.5
H33B C33 H33C 109.5
N4 C24 C23 110.32(15)
N4 C24 H24A 109.6
N4 C24 H24B 109.6
C23 C24 H24A 109.6
C23 C24 H24B 109.6
H24A C24 H24B 108.1
C10 C11 H11A 109.5
C10 C11 H11B 109.5
C10 C11 H11C 109.5
H11A C11 H11B 109.5
H11A C11 H11C 109.5
H11B C11 H11C 109.5
C7 C8 H8A 109.5
C7 C8 H8B 109.5
C7 C8 H8C 109.5
H8A C8 H8B 109.5
H8A C8 H8C 109.5
H8B C8 H8C 109.5
C29 C30 H30A 109.5
C29 C30 H30B 109.5
C29 C30 H30C 109.5
H30A C30 H30B 109.5
H30A C30 H30C 109.5
H30B C30 H30C 109.5
C26 C27 H27A 109.5
C26 C27 H27B 109.5
C26 C27 H27C 109.5
H27A C27 H27B 109.5
H27A C27 H27C 109.5
H27B C27 H27C 109.5
C18 C19 H19A 109.5
C18 C19 H19B 109.5
C18 C19 H19C 109.5
H19A C19 H19B 109.5
H19A C19 H19C 109.5
H19B C19 H19C 109.5
N5 C34 H34A 109.5
N5 C34 H34B 109.5
N5 C34 H34C 109.5
H34A C34 H34B 109.5
H34A C34 H34C 109.5
H34B C34 H34C 109.5
N5 C37 H37A 109.5
N5 C37 H37B 109.5
N5 C37 H37C 109.5
H37A C37 H37B 109.5
H37A C37 H37C 109.5
H37B C37 H37C 109.5
N5 C35 H35A 109.5
N5 C35 H35B 109.5
N5 C35 H35C 109.5
H35A C35 H35B 109.5
H35A C35 H35C 109.5
H35B C35 H35C 109.5
N5 C36 H36A 109.5
N5 C36 H36B 109.5
N5 C36 H36C 109.5
H36A C36 H36B 109.5
H36A C36 H36C 109.5
H36B C36 H36C 109.5
N5 C37A H37D 109.5
N5 C37A H37E 109.5
N5 C37A H37F 109.5
H37D C37A H37E 109.5
H37D C37A H37F 109.5
H37E C37A H37F 109.5
N5 C35A H35D 109.5
N5 C35A H35E 109.5
N5 C35A H35F 109.5
H35D C35A H35E 109.5
H35D C35A H35F 109.5
H35E C35A H35F 109.5
N5 C36A H36D 109.5
N5 C36A H36E 109.5
N5 C36A H36F 109.5
H36D C36A H36E 109.5
H36D C36A H36F 109.5
H36E C36A H36F 109.5

loop_
_geom_bond_atom_site_label_1
_geom_bond_atom_site_label_2
_geom_bond_distance
Fe1 O7 2.1514(13)
Fe1 N1 2.2495(14)
Fe1 N2 2.0692(15)
Fe1 N4 2.0564(15)
Fe1 N3 2.0981(15)
N5 C34 1.466(3)
N5 C37 1.382(4)
N5 C35 1.627(4)
N5 C36 1.578(4)
N5 C37A 1.565(5)
N5 C35A 1.308(5)
N5 C36A 1.615(5)
S1 O1 1.4475(14)
S1 O2 1.4594(14)
S1 N2 1.5736(15)
S1 C3 1.7939(18)
S2 O4 1.4591(14)
S2 O3 1.4404(14)
S2 N3 1.5825(15)
S2 C14 1.7988(17)
S3 O6 1.4403(15)
S3 O5 1.4511(15)
S3 N4 1.5720(15)
S3 C25 1.8010(17)
O7 H7A 0.8957
O7 H7B 0.8947
N1 C12 1.474(2)
N1 C23 1.477(2)
N1 C1 1.477(2)
N2 C2 1.476(2)
N4 C24 1.471(2)
N3 C13 1.478(2)
C4 C5 1.516(3)
C4 C3 1.410(3)
C4 C6 1.400(3)
C2 H2A 0.9900
C2 H2B 0.9900
C2 C1 1.518(2)
C21 C14 1.409(2)
C21 C22 1.510(3)
C21 C20 1.391(3)
C12 H12A 0.9900
C12 H12B 0.9900
C12 C13 1.516(3)
C14 C15 1.412(2)
C5 H5A 0.9800
C5 H5B 0.9800
C5 H5C 0.9800
C23 H23A 0.9900
C23 H23B 0.9900
C23 C24 1.520(3)
C1 H1A 0.9900
C1 H1B 0.9900
C32 C25 1.415(2)
C32 C31 1.393(3)
C32 C33 1.512(3)
C3 C10 1.416(3)
C7 C6 1.383(3)
C7 C9 1.386(3)
C7 C8 1.508(3)
C13 H13A 0.9900
C13 H13B 0.9900
C6 H6 0.9500
C15 C17 1.395(3)
C15 C16 1.512(3)
C9 H9 0.9500
C9 C10 1.393(3)
C29 C31 1.385(3)
C29 C28 1.386(3)
C29 C30 1.510(3)
C25 C26 1.407(3)
C22 H22A 0.9800
C22 H22B 0.9800
C22 H22C 0.9800
C20 H20 0.9500
C20 C18 1.387(3)
C18 C17 1.384(3)
C18 C19 1.504(3)
C31 H31 0.9500
C17 H17 0.9500
C26 C28 1.399(3)
C26 C27 1.516(3)
C28 H28 0.9500
C10 C11 1.512(3)
C16 H16A 0.9800
C16 H16B 0.9800
C16 H16C 0.9800
C33 H33A 0.9800
C33 H33B 0.9800
C33 H33C 0.9800
C24 H24A 0.9900
C24 H24B 0.9900
C11 H11A 0.9800
C11 H11B 0.9800
C11 H11C 0.9800
C8 H8A 0.9800
C8 H8B 0.9800
C8 H8C 0.9800
C30 H30A 0.9800
C30 H30B 0.9800
C30 H30C 0.9800
C27 H27A 0.9800
C27 H27B 0.9800
C27 H27C 0.9800
C19 H19A 0.9800
C19 H19B 0.9800
C19 H19C 0.9800
C34 H34A 0.9800
C34 H34B 0.9800
C34 H34C 0.9800
C37 H37A 0.9800
C37 H37B 0.9800
C37 H37C 0.9800
C35 H35A 0.9800
C35 H35B 0.9800
C35 H35C 0.9800
C36 H36A 0.9800
C36 H36B 0.9800
C36 H36C 0.9800
C37A H37D 0.9800
C37A H37E 0.9800
C37A H37F 0.9800
C35A H35D 0.9800
C35A H35E 0.9800
C35A H35F 0.9800
C36A H36D 0.9800
C36A H36E 0.9800
C36A H36F 0.9800

loop_
_geom_torsion_atom_site_label_1
_geom_torsion_atom_site_label_2
_geom_torsion_atom_site_label_3
_geom_torsion_atom_site_label_4
_geom_torsion
Fe1 N1 C12 C13 -40.42(16)
Fe1 N1 C23 C24 -35.94(16)
Fe1 N1 C1 C2 -39.98(15)
Fe1 N2 C2 C1 -35.80(16)
Fe1 N4 C24 C23 -39.58(19)
Fe1 N3 C13 C12 -37.69(18)
S1 N2 C2 C1 162.21(11)
S1 C3 C10 C9 -178.25(14)
S1 C3 C10 C11 3.0(2)
S2 N3 C13 C12 168.88(12)
S2 C14 C15 C17 -179.01(13)
S2 C14 C15 C16 -1.4(3)
S3 N4 C24 C23 109.63(16)
S3 C25 C26 C28 -177.62(14)
S3 C25 C26 C27 4.8(3)
O1 S1 N2 Fe1 -107.09(11)
O1 S1 N2 C2 51.64(14)
O1 S1 C3 C4 -17.75(17)
O1 S1 C3 C10 164.56(14)
O4 S2 N3 Fe1 36.28(13)
O4 S2 N3 C13 -175.25(12)
O4 S2 C14 C21 50.27(15)
O4 S2 C14 C15 -133.01(14)
O3 S2 N3 Fe1 -92.10(12)
O3 S2 N3 C13 56.37(15)
O3 S2 C14 C21 173.65(13)
O3 S2 C14 C15 -9.63(17)
O2 S1 N2 Fe1 20.13(13)
O2 S1 N2 C2 178.85(12)
O2 S1 C3 C4 -140.08(14)
O2 S1 C3 C10 42.23(16)
O6 S3 N4 Fe1 -27.39(13)
O6 S3 N4 C24 -172.48(13)
O6 S3 C25 C32 86.57(15)
O6 S3 C25 C26 -91.22(16)
O5 S3 N4 Fe1 101.63(12)
O5 S3 N4 C24 -43.46(16)
O5 S3 C25 C32 -37.66(16)
O5 S3 C25 C26 144.55(15)
N1 C12 C13 N3 52.47(19)
N1 C23 C24 N4 51.1(2)
N2 S1 C3 C4 103.98(15)
N2 S1 C3 C10 -73.71(15)
N2 C2 C1 N1 50.51(18)
N4 S3 C25 C32 -156.78(13)
N4 S3 C25 C26 25.42(17)
N3 S2 C14 C21 -64.55(15)
N3 S2 C14 C15 112.17(15)
C4 C3 C10 C9 4.0(3)
C4 C3 C10 C11 -174.68(17)
C21 C14 C15 C17 -2.4(3)
C21 C14 C15 C16 175.24(17)
C21 C20 C18 C17 -0.7(3)
C21 C20 C18 C19 -178.69(19)
C12 N1 C23 C24 80.68(18)
C12 N1 C1 C2 -156.28(14)
C14 S2 N3 Fe1 150.26(10)
C14 S2 N3 C13 -61.26(14)
C14 C21 C20 C18 -0.7(3)
C14 C15 C17 C18 1.0(3)
C5 C4 C3 S1 -3.1(3)
C5 C4 C3 C10 174.58(17)
C5 C4 C6 C7 -177.61(17)
C23 N1 C12 C13 -156.84(15)
C23 N1 C1 C2 76.42(17)
C1 N1 C12 C13 75.79(18)
C1 N1 C23 C24 -152.45(15)
C32 C25 C26 C28 4.6(3)
C32 C25 C26 C27 -172.91(18)
C3 S1 N2 Fe1 135.37(11)
C3 S1 N2 C2 -65.91(13)
C3 C4 C6 C7 1.0(3)
C7 C9 C10 C3 -1.4(3)
C7 C9 C10 C11 177.43(18)
C6 C4 C3 S1 178.53(13)
C6 C4 C3 C10 -3.8(3)
C6 C7 C9 C10 -1.4(3)
C9 C7 C6 C4 1.6(3)
C25 S3 N4 Fe1 -143.29(10)
C25 S3 N4 C24 71.62(15)
C25 C32 C31 C29 3.7(3)
C25 C26 C28 C29 -0.4(3)
C22 C21 C14 S2 -1.2(2)
C22 C21 C14 C15 -177.94(17)
C22 C21 C20 C18 179.48(17)
C20 C21 C14 S2 178.99(13)
C20 C21 C14 C15 2.2(3)
C20 C18 C17 C15 0.5(3)
C31 C32 C25 S3 175.93(13)
C31 C32 C25 C26 -6.2(3)
C31 C29 C28 C26 -2.2(3)
C28 C29 C31 C32 0.4(3)
C16 C15 C17 C18 -176.83(18)
C33 C32 C25 S3 -7.9(2)
C33 C32 C25 C26 169.93(17)
C33 C32 C31 C29 -172.75(17)
C8 C7 C6 C4 179.87(17)
C8 C7 C9 C10 -179.66(18)
C30 C29 C31 C32 176.46(17)
C30 C29 C28 C26 -178.16(18)
C27 C26 C28 C29 177.38(18)
C19 C18 C17 C15 178.55(19)
